data_2209696
loop_
_publ_author_name
'Odaba\,so\(glu, Mustafa'
'B\"uy\"ukg\"ung\"or, Orhan'

_publ_section_title
;
 3-(Thiazol-2-ylamino)isobenzofuran-1(3<i>H</i>)-one
;
_journal_coeditor_code WW2023
_journal_issue 7
_journal_name_full 'Acta Crystallographica Section E'
_journal_page_first o2866
_journal_page_last o2868
_journal_paper_doi 10.1107/S1600536806022574
_journal_volume 62
_journal_year 2006
_chemical_formula_iupac 'C11 H8 N2 O2 S'
_chemical_formula_moiety 'C11 H8 N2 O2 S'
_chemical_formula_sum 'C11 H8 N2 O2 S'
_chemical_formula_weight 232.25
_chemical_name_common 3-(2-thiazolylamino)phthalide
_chemical_name_systematic
;
3-(thiazol-2-ylamino)isobenzofuran-1(3H)-one
;
_space_group_IT_number 61
_symmetry_cell_setting orthorhombic
_symmetry_space_group_name_Hall '-P 2ac 2ab'
_symmetry_space_group_name_H-M 'P b c a'
_atom_sites_solution_hydrogens geom
_atom_sites_solution_primary direct
_atom_sites_solution_secondary difmap
_audit_creation_method SHELXL-97
_cell_angle_alpha 90.00
_cell_angle_beta 90.00
_cell_angle_gamma 90.00
_cell_formula_units_Z 8
_cell_length_a 14.2910(10)
_cell_length_b 8.6990(10)
_cell_length_c 17.5290(10)
_cell_measurement_reflns_used 14575
_cell_measurement_temperature 296
_cell_measurement_theta_max 27.96
_cell_measurement_theta_min 2.33
_cell_volume 2179.2(3)
_computing_cell_refinement X-AREA
_computing_data_collection 'X-AREA (Stoe, 2002)'
_computing_data_reduction 'X-RED32 (Stoe, 2002)'
_computing_molecular_graphics 'ORTEP-3 for Windows (Farrugia, 1997)'
_computing_publication_material 'WinGX (Farrugia, 1999)'
_computing_structure_refinement 'SHELXL97 (Sheldrick, 1997)'
_computing_structure_solution 'SHELXS97 (Sheldrick, 1997)'
_diffrn_ambient_temperature 296(2)
_diffrn_detector_area_resol_mean 6.67
_diffrn_measured_fraction_theta_full 1.000
_diffrn_measured_fraction_theta_max 1.000
_diffrn_measurement_device_type 'Stoe IPDS-2'
_diffrn_measurement_method \w
_diffrn_radiation_monochromator 'plane graphite'
_diffrn_radiation_source '       'sealed X-ray tube, 12 x 0.4 mm long-fine focus''
_diffrn_radiation_type MoK\a
_diffrn_radiation_wavelength 0.71073
_diffrn_reflns_av_R_equivalents 0.0538
_diffrn_reflns_av_sigmaI/netI 0.0320
_diffrn_reflns_limit_h_max 17
_diffrn_reflns_limit_h_min -17
_diffrn_reflns_limit_k_max 10
_diffrn_reflns_limit_k_min -10
_diffrn_reflns_limit_l_max 21
_diffrn_reflns_limit_l_min -21
_diffrn_reflns_number 14575
_diffrn_reflns_theta_full 26.00
_diffrn_reflns_theta_max 26.00
_diffrn_reflns_theta_min 2.32
_diffrn_standards_decay_% 0
_diffrn_standards_interval_count 0
_diffrn_standards_interval_time 0
_diffrn_standards_number 0
_exptl_absorpt_coefficient_mu 0.29
_exptl_absorpt_correction_T_max 0.9603
_exptl_absorpt_correction_T_min 0.8526
_exptl_absorpt_correction_type integration
_exptl_absorpt_process_details '(X-RED32; Stoe, 2002)'
_exptl_crystal_colour colorless
_exptl_crystal_density_diffrn 1.416
_exptl_crystal_density_method 'not measured'
_exptl_crystal_description prism
_exptl_crystal_F_000 960
_exptl_crystal_size_max 0.74
_exptl_crystal_size_mid 0.42
_exptl_crystal_size_min 0.17
_refine_diff_density_max 0.155
_refine_diff_density_min -0.212
_refine_ls_extinction_method none
_refine_ls_goodness_of_fit_ref 1.031
_refine_ls_hydrogen_treatment mixed
_refine_ls_matrix_type full
_refine_ls_number_parameters 149
_refine_ls_number_reflns 2145
_refine_ls_number_restraints 0
_refine_ls_restrained_S_all 1.031
_refine_ls_R_factor_all 0.0580
_refine_ls_R_factor_gt 0.0400
_refine_ls_shift/su_max 0.000
_refine_ls_shift/su_mean 0.000
_refine_ls_structure_factor_coef Fsqd
_refine_ls_weighting_details 'calc w=1/[\s^2^(Fo^2^)+(0.0576P)^2^+0.2248P] where P=(Fo^2^+2Fc^2^)/3'
_refine_ls_weighting_scheme calc
_refine_ls_wR_factor_gt 0.0986
_refine_ls_wR_factor_ref 0.1061
_reflns_number_gt 1579
_reflns_number_total 2145
_reflns_threshold_expression I>2\s(I)
_cod_data_source_file ww2023.cif
_cod_data_source_block I
_cod_original_sg_symbol_Hall '-P 2ac 2 ab'
_cod_database_code 2209696
_cod_database_fobs_code 2209696

loop_
_symmetry_equiv_pos_as_xyz
'x, y, z'
'-x+1/2, -y, z+1/2'
'x+1/2, -y+1/2, -z'
'-x, y+1/2, -z+1/2'
'-x, -y, -z'
'x-1/2, y, -z-1/2'
'-x-1/2, y-1/2, z'
'x, -y-1/2, z-1/2'

loop_
_atom_site_type_symbol
_atom_site_label
_atom_site_fract_x
_atom_site_fract_y
_atom_site_fract_z
_atom_site_U_iso_or_equiv
_atom_site_adp_type
_atom_site_calc_flag
_atom_site_refinement_flags
_atom_site_occupancy
C C1 0.44292(17) 0.3454(4) 0.55101(14) 0.0881(8) Uani d . 1
C C2 0.40682(14) 0.2524(3) 0.48790(11) 0.0632(5) Uani d . 1
C C3 0.45359(17) 0.1588(4) 0.43688(14) 0.0871(8) Uani d . 1
H H3 0.5183 0.1482 0.4389 0.104 Uiso calc R 1
C C4 0.4020(2) 0.0826(3) 0.38359(14) 0.0814(7) Uani d . 1
H H4 0.4319 0.0190 0.3486 0.098 Uiso calc R 1
C C5 0.30667(18) 0.0986(3) 0.38109(12) 0.0678(6) Uani d . 1
H H5 0.2729 0.0457 0.3441 0.081 Uiso calc R 1
C C6 0.25965(14) 0.1915(2) 0.43209(11) 0.0572(5) Uani d . 1
H H6 0.1950 0.2026 0.4299 0.069 Uiso calc R 1
C C7 0.31182(13) 0.2671(2) 0.48635(10) 0.0487(4) Uani d . 1
C C8 0.28252(13) 0.3705(2) 0.55056(10) 0.0532(5) Uani d . 1
H H8 0.2515 0.4620 0.5300 0.064 Uiso calc R 1
C C9 0.17996(12) 0.3814(2) 0.65944(10) 0.0488(4) Uani d . 1
C C10 0.08888(16) 0.4724(3) 0.76639(13) 0.0753(7) Uani d . 1
H H10 0.0526 0.4906 0.8095 0.090 Uiso calc R 1
C C11 0.12446(15) 0.5799(3) 0.72203(13) 0.0692(6) Uani d . 1
H H11 0.1146 0.6838 0.7315 0.083 Uiso calc R 1
N N1 0.22248(12) 0.29647(17) 0.60348(9) 0.0519(4) Uani d . 1
N N2 0.17718(12) 0.53016(18) 0.66072(9) 0.0577(4) Uani d . 1
O O1 0.52223(13) 0.3622(4) 0.57194(13) 0.1479(11) Uani d . 1
O O2 0.37087(11) 0.4144(2) 0.58646(9) 0.0782(5) Uani d . 1
S S1 0.11938(4) 0.29357(7) 0.73281(3) 0.0703(2) Uani d . 1
H H1 0.2423(15) 0.207(3) 0.6180(12) 0.065(6) Uiso d . 1

loop_
_atom_site_aniso_label
_atom_site_aniso_U_11
_atom_site_aniso_U_22
_atom_site_aniso_U_33
_atom_site_aniso_U_12
_atom_site_aniso_U_13
_atom_site_aniso_U_23
C1 0.0593(14) 0.137(2) 0.0685(14) -0.0263(15) 0.0052(11) -0.0297(15)
C2 0.0503(10) 0.0877(14) 0.0516(10) -0.0073(10) 0.0023(8) -0.0099(10)
C3 0.0563(13) 0.136(2) 0.0693(14) 0.0126(14) 0.0060(11) -0.0245(15)
C4 0.0883(17) 0.0943(18) 0.0618(13) 0.0124(14) 0.0123(12) -0.0202(12)
C5 0.0844(16) 0.0709(13) 0.0481(10) -0.0091(12) -0.0038(10) -0.0071(9)
C6 0.0557(11) 0.0610(11) 0.0549(10) -0.0026(9) -0.0063(9) 0.0045(9)
C7 0.0551(10) 0.0462(9) 0.0447(9) -0.0009(8) 0.0011(8) 0.0042(7)
C8 0.0612(11) 0.0435(9) 0.0549(10) -0.0018(9) 0.0065(8) 0.0017(8)
C9 0.0479(10) 0.0518(10) 0.0468(9) -0.0043(8) 0.0006(8) 0.0056(8)
C10 0.0682(13) 0.1017(18) 0.0559(12) 0.0051(13) 0.0161(10) 0.0001(12)
C11 0.0729(14) 0.0712(13) 0.0634(13) 0.0089(11) 0.0157(11) -0.0073(11)
N1 0.0624(10) 0.0400(8) 0.0534(9) 0.0022(7) 0.0065(7) 0.0056(7)
N2 0.0668(10) 0.0477(8) 0.0587(9) 0.0016(7) 0.0155(8) 0.0004(7)
O1 0.0632(12) 0.274(3) 0.1064(16) -0.0377(16) -0.0035(11) -0.0794(19)
O2 0.0749(10) 0.0917(11) 0.0679(9) -0.0294(8) 0.0138(8) -0.0302(8)
S1 0.0723(4) 0.0768(4) 0.0617(3) -0.0114(3) 0.0114(3) 0.0198(3)

loop_
_atom_type_symbol
_atom_type_description
_atom_type_scat_dispersion_real
_atom_type_scat_dispersion_imag
_atom_type_scat_source
C C 0.0033 0.0016 'International Tables Vol C Tables 4.2.6.8 and 6.1.1.4'
H H 0.0000 0.0000 'International Tables Vol C Tables 4.2.6.8 and 6.1.1.4'
N N 0.0061 0.0033 'International Tables Vol C Tables 4.2.6.8 and 6.1.1.4'
O O 0.0106 0.0060 'International Tables Vol C Tables 4.2.6.8 and 6.1.1.4'
S S 0.1246 0.1234 'International Tables Vol C Tables 4.2.6.8 and 6.1.1.4'

loop_
_geom_angle_atom_site_label_1
_geom_angle_atom_site_label_2
_geom_angle_atom_site_label_3
_geom_angle
_geom_angle_publ_flag
O1 C1 O2 121.8(2) y
O1 C1 C2 129.1(3) y
O2 C1 C2 109.04(19) ?
C7 C2 C3 121.6(2) ?
C7 C2 C1 108.30(19) ?
C3 C2 C1 130.1(2) ?
C4 C3 C2 118.0(2) ?
C4 C3 H3 121.0 ?
C2 C3 H3 121.0 ?
C3 C4 C5 120.7(2) ?
C3 C4 H4 119.7 ?
C5 C4 H4 119.7 ?
C4 C5 C6 121.5(2) ?
C4 C5 H5 119.2 ?
C6 C5 H5 119.2 ?
C7 C6 C5 117.65(19) ?
C7 C6 H6 121.2 ?
C5 C6 H6 121.2 ?
C2 C7 C6 120.54(18) ?
C2 C7 C8 108.61(16) ?
C6 C7 C8 130.85(18) ?
N1 C8 O2 111.09(15) y
N1 C8 C7 112.81(15) ?
O2 C8 C7 103.81(15) ?
N1 C8 H8 109.7 ?
O2 C8 H8 109.7 ?
C7 C8 H8 109.7 ?
N2 C9 N1 124.40(16) ?
N2 C9 S1 114.44(14) ?
N1 C9 S1 121.08(13) ?
C11 C10 S1 110.00(17) ?
C11 C10 H10 125.0 ?
S1 C10 H10 125.0 ?
C10 C11 N2 116.5(2) ?
C10 C11 H11 121.7 ?
N2 C11 H11 121.7 ?
C9 N1 C8 119.45(15) ?
C9 N1 H1 114.8(14) ?
C8 N1 H1 113.7(15) ?
C9 N2 C11 110.07(17) ?
C1 O2 C8 110.22(15) ?
C10 S1 C9 88.94(10) ?

loop_
_geom_bond_atom_site_label_1
_geom_bond_atom_site_label_2
_geom_bond_distance
_geom_bond_publ_flag
C1 O1 1.200(3) y
C1 O2 1.344(3) y
C1 C2 1.464(3) ?
C2 C7 1.364(3) y
C2 C3 1.382(3) ?
C3 C4 1.362(4) ?
C3 H3 0.9300 ?
C4 C5 1.371(4) ?
C4 H4 0.9300 ?
C5 C6 1.380(3) ?
C5 H5 0.9300 ?
C6 C7 1.376(3) ?
C6 H6 0.9300 ?
C7 C8 1.500(2) y
C8 N1 1.418(2) y
C8 O2 1.462(2) ?
C8 H8 0.9800 ?
C9 N2 1.295(2) y
C9 N1 1.370(2) y
C9 S1 1.7285(18) y
C10 C11 1.318(3) ?
C10 S1 1.720(3) y
C10 H10 0.9300 ?
C11 N2 1.382(2) ?
C11 H11 0.9300 ?
N1 H1 0.87(2) ?

loop_
_geom_hbond_atom_site_label_D
_geom_hbond_atom_site_label_H
_geom_hbond_atom_site_label_A
_geom_hbond_site_symmetry_A
_geom_hbond_distance_DH
_geom_hbond_distance_HA
_geom_hbond_distance_DA
_geom_hbond_angle_DHA
N1 H1 N2 7_655 0.87(2) 2.06(2) 2.903(2) 164(2)
C6 H6 O1 3_456 0.93 2.53 3.426(3) 161
C10 H10 O1 6_557 0.93 2.40 3.140(3) 137
C4 H4 Cg1 3_556 0.93 3.120 3.749(3) 126.48
C5 H5 Cg1 8_554 0.93 3.064 3.896(2) 149.78
C8 H8 Cg2 7_555 0.98 2.934 3.888(2) 163.90

loop_
_geom_torsion_atom_site_label_1
_geom_torsion_atom_site_label_2
_geom_torsion_atom_site_label_3
_geom_torsion_atom_site_label_4
_geom_torsion
O1 C1 C2 C7 179.2(4)
O2 C1 C2 C7 -0.1(3)
O1 C1 C2 C3 1.0(6)
O2 C1 C2 C3 -178.3(3)
C7 C2 C3 C4 1.0(4)
C1 C2 C3 C4 179.1(3)
C2 C3 C4 C5 -0.1(4)
C3 C4 C5 C6 -0.2(4)
C4 C5 C6 C7 -0.5(3)
C3 C2 C7 C6 -1.7(3)
C1 C2 C7 C6 179.9(2)
C3 C2 C7 C8 177.6(2)
C1 C2 C7 C8 -0.9(3)
C5 C6 C7 C2 1.4(3)
C5 C6 C7 C8 -177.68(19)
C2 C7 C8 N1 -118.95(19)
C6 C7 C8 N1 60.2(3)
C2 C7 C8 O2 1.4(2)
C6 C7 C8 O2 -179.43(19)
S1 C10 C11 N2 -0.4(3)
N2 C9 N1 C8 12.4(3)
S1 C9 N1 C8 -171.02(14)
O2 C8 N1 C9 72.6(2)
C7 C8 N1 C9 -171.33(16)
N1 C9 N2 C11 176.40(18)
S1 C9 N2 C11 -0.4(2)
C10 C11 N2 C9 0.5(3)
O1 C1 O2 C8 -178.4(3)
C2 C1 O2 C8 1.0(3)
N1 C8 O2 C1 120.1(2)
C7 C8 O2 C1 -1.4(2)
C11 C10 S1 C9 0.19(19)
N2 C9 S1 C10 0.10(17)
N1 C9 S1 C10 -176.77(17)

loop_
_cod_related_entry_id
_cod_related_entry_database
_cod_related_entry_code
1 ChemSpider 573774
